data_4301036
loop_
_publ_author_name
'Gao, Jian'
'Reibenspies, Joseph H.'
'Zingaro, Ralph A.'
'Woolley, F. Ross'
'Martell, Arthur E.'
'Clearfield, Abraham'

_publ_section_title
;
 Novel Chiral "Calixsalen" Macrocycle and Chiral Robson-type
 Macrocyclic Complexes
;
_journal_coden_ASTM INOCAJ
_journal_issue 2
_journal_name_full 'Inorganic Chemistry'
_journal_page_first 232
_journal_page_last 241
_journal_paper_doi 10.1021/ic049181m
_journal_volume 44
_journal_year 2005
_chemical_formula_sum 'C34 H24 N2 O2'
_chemical_formula_weight 492.55
_space_group_IT_number 19
_symmetry_cell_setting orthorhombic
_symmetry_space_group_name_Hall 'P 2ac 2ab'
_symmetry_space_group_name_H-M 'P 21 21 21'
_cell_angle_alpha 90.00
_cell_angle_beta 90.00
_cell_angle_gamma 90.00
_cell_formula_units_Z 8
_cell_length_a 12.011(4)
_cell_length_b 18.521(7)
_cell_length_c 22.708(8)
_cell_measurement_temperature 110(2)
_cell_volume 5052(3)
_diffrn_ambient_temperature 110(2)
_exptl_crystal_density_diffrn 1.295
_cod_duplicate_entry 4308428
_cod_depositor_comments
;
The following automatic conversions were performed:
'_symmetry_cell_setting' value 'Orthorhombic' changed to 'orthorhombic'
according to '/home/saulius/struct/CIF-dictionaries/cif_core.dic'
dictionary named 'cif_core.dic' version 2.4.1 from 2010-06-29.

Automatic conversion script
Id: cif_fix_enum 1527 2010-12-29 10:47:43Z saulius 
;
_cod_database_code 4301036

loop_
_symmetry_equiv_pos_as_xyz
'x, y, z'
'-x+1/2, -y, z+1/2'
'-x, y+1/2, -z+1/2'
'x+1/2, -y+1/2, -z'

loop_
_atom_site_label
_atom_site_type_symbol
_atom_site_fract_x
_atom_site_fract_y
_atom_site_fract_z
_atom_site_U_iso_or_equiv
_atom_site_adp_type
_atom_site_occupancy
_atom_site_symmetry_multiplicity
_atom_site_calc_flag
_atom_site_refinement_flags
_atom_site_disorder_assembly
_atom_site_disorder_group
C1 C 0.1765(2) 0.35019(14) 0.08990(11) 0.0389(6) Uani 1 1 d U . .
C2 C 0.1108(3) 0.31722(15) 0.04791(11) 0.0477(7) Uani 1 1 d U . .
H2 H 0.0353 0.3314 0.0434 0.057 Uiso 1 1 calc R . .
C3 C 0.1539(3) 0.26425(15) 0.01278(11) 0.0453(7) Uani 1 1 d U . .
H3 H 0.1075 0.2414 -0.0155 0.054 Uiso 1 1 calc R . .
C4 C 0.2639(3) 0.24347(15) 0.01777(11) 0.0438(7) Uani 1 1 d U . .
H4 H 0.2934 0.2070 -0.0072 0.053 Uiso 1 1 calc R . .
C5 C 0.3297(2) 0.27610(13) 0.05911(11) 0.0392(6) Uani 1 1 d U . .
H5 H 0.4055 0.2620 0.0626 0.047 Uiso 1 1 calc R . .
C6 C 0.2882(2) 0.32970(13) 0.09629(10) 0.0319(6) Uani 1 1 d U . .
C7 C 0.3601(2) 0.36399(13) 0.13828(10) 0.0317(6) Uani 1 1 d U . .
H7 H 0.4353 0.3486 0.1409 0.038 Uiso 1 1 calc R . .
C8 C 0.3972(2) 0.44919(13) 0.21268(10) 0.0303(6) Uani 1 1 d U . .
C9 C 0.5144(2) 0.44123(15) 0.21235(11) 0.0392(6) Uani 1 1 d U . .
H9 H 0.5486 0.4106 0.1840 0.047 Uiso 1 1 calc R . .
C10 C 0.5780(2) 0.47663(15) 0.25183(11) 0.0420(7) Uani 1 1 d U . .
H10 H 0.6566 0.4713 0.2504 0.050 Uiso 1 1 calc R . .
C11 C 0.5301(2) 0.52131(14) 0.29501(10) 0.0364(6) Uani 1 1 d U . .
C12 C 0.5962(2) 0.55740(15) 0.33697(11) 0.0439(7) Uani 1 1 d U . .
H12 H 0.6748 0.5517 0.3363 0.053 Uiso 1 1 calc R . .
C13 C 0.5484(3) 0.60026(16) 0.37835(12) 0.0486(8) Uani 1 1 d U . .
H13 H 0.5936 0.6244 0.4065 0.058 Uiso 1 1 calc R . .
C14 C 0.4329(2) 0.60892(15) 0.37960(12) 0.0449(7) Uani 1 1 d U . .
H14 H 0.4000 0.6391 0.4086 0.054 Uiso 1 1 calc R . .
C15 C 0.3670(2) 0.57466(14) 0.33969(11) 0.0398(6) Uani 1 1 d U . .
H15 H 0.2886 0.5810 0.3413 0.048 Uiso 1 1 calc R . .
C16 C 0.4133(2) 0.52986(13) 0.29596(10) 0.0301(5) Uani 1 1 d U . .
C17 C 0.3469(2) 0.49402(13) 0.25314(10) 0.0302(6) Uani 1 1 d U . .
C18 C 0.2248(2) 0.50942(13) 0.24814(10) 0.0320(6) Uani 1 1 d U . .
C19 C 0.1479(2) 0.47658(14) 0.28386(10) 0.0342(6) Uani 1 1 d U . .
C20 C 0.0323(2) 0.49025(15) 0.27623(12) 0.0428(7) Uani 1 1 d U . .
H20 H -0.0202 0.4688 0.3022 0.051 Uiso 1 1 calc R . .
C21 C -0.0031(2) 0.53335(16) 0.23241(11) 0.0443(7) Uani 1 1 d U . .
H21 H -0.0808 0.5404 0.2269 0.053 Uiso 1 1 calc R . .
C22 C 0.0720(2) 0.56803(15) 0.19463(11) 0.0420(7) Uani 1 1 d U . .
C23 C 0.0373(3) 0.61385(17) 0.14896(12) 0.0530(8) Uani 1 1 d U . .
H23 H -0.0400 0.6216 0.1426 0.064 Uiso 1 1 calc R . .
C24 C 0.1122(3) 0.64702(19) 0.11399(14) 0.0649(9) Uani 1 1 d U . .
H24 H 0.0868 0.6772 0.0829 0.078 Uiso 1 1 calc R . .
C25 C 0.2261(3) 0.63784(17) 0.12257(13) 0.0557(8) Uani 1 1 d U . .
H25 H 0.2777 0.6626 0.0981 0.067 Uiso 1 1 calc R . .
C26 C 0.2634(2) 0.59325(15) 0.16615(11) 0.0436(7) Uani 1 1 d U . .
H26 H 0.3412 0.5868 0.1715 0.052 Uiso 1 1 calc R . .
C27 C 0.1888(2) 0.55692(14) 0.20306(10) 0.0359(6) Uani 1 1 d U . .
C28 C 0.1305(3) 0.3794(2) 0.34803(15) 0.0725(11) Uani 1 1 d U . .
H28 H 0.0593 0.3709 0.3311 0.087 Uiso 1 1 calc R . .
C29 C 0.1674(3) 0.33279(17) 0.39461(13) 0.0561(8) Uani 1 1 d U . .
C30 C 0.2675(3) 0.34129(18) 0.42081(13) 0.0556(8) Uani 1 1 d U . .
C31 C 0.3014(3) 0.2940(2) 0.46410(15) 0.0770(11) Uani 1 1 d U . .
H31 H 0.3732 0.3001 0.4809 0.092 Uiso 1 1 calc R . .
C32 C 0.2379(3) 0.24044(17) 0.48318(13) 0.0526(8) Uani 1 1 d U . .
H32 H 0.2618 0.2100 0.5144 0.063 Uiso 1 1 calc R . .
C33 C 0.1394(4) 0.2305(3) 0.4573(2) 0.145(3) Uani 1 1 d U . .
H33 H 0.0922 0.1923 0.4698 0.174 Uiso 1 1 calc R . .
C34 C 0.1060(4) 0.2753(3) 0.4127(2) 0.165(3) Uani 1 1 d U . .
H34 H 0.0372 0.2658 0.3936 0.198 Uiso 1 1 calc R . .
C35 C 0.7064(3) 0.63926(16) 0.17980(11) 0.0483(7) Uani 1 1 d U . .
C36 C 0.7527(3) 0.68168(19) 0.22334(14) 0.0662(10) Uani 1 1 d U . .
H36 H 0.8222 0.6684 0.2401 0.079 Uiso 1 1 calc R . .
C37 C 0.6998(3) 0.7427(2) 0.24266(13) 0.0694(10) Uani 1 1 d U . .
H37 H 0.7321 0.7713 0.2729 0.083 Uiso 1 1 calc R . .
C38 C 0.5995(3) 0.7622(2) 0.21806(15) 0.0746(11) Uani 1 1 d U . .
H38 H 0.5623 0.8046 0.2312 0.090 Uiso 1 1 calc R . .
C39 C 0.5539(3) 0.72072(19) 0.17489(14) 0.0678(10) Uani 1 1 d U . .
H39 H 0.4844 0.7345 0.1584 0.081 Uiso 1 1 calc R . .
C40 C 0.6058(2) 0.65932(16) 0.15459(11) 0.0446(7) Uani 1 1 d U . .
C41 C 0.5555(2) 0.61678(16) 0.10817(12) 0.0442(7) Uani 1 1 d U . .
H41 H 0.4861 0.6317 0.0922 0.053 Uiso 1 1 calc R . .
C42 C 0.5484(2) 0.51652(14) 0.04539(10) 0.0358(6) Uani 1 1 d U . .
C43 C 0.4313(2) 0.50414(17) 0.04773(12) 0.0460(7) Uani 1 1 d U . .
H43 H 0.3879 0.5262 0.0777 0.055 Uiso 1 1 calc R . .
C44 C 0.3823(2) 0.46137(17) 0.00759(12) 0.0508(8) Uani 1 1 d U . .
H44 H 0.3038 0.4552 0.0085 0.061 Uiso 1 1 calc R . .
C45 C 0.4453(2) 0.42539(16) -0.03588(12) 0.0444(7) Uani 1 1 d U . .
C46 C 0.3967(3) 0.37773(17) -0.07664(13) 0.0557(9) Uani 1 1 d U . .
H46 H 0.3190 0.3685 -0.0746 0.067 Uiso 1 1 calc R . .
C47 C 0.4578(3) 0.34484(18) -0.11861(14) 0.0629(10) Uani 1 1 d U . .
H47 H 0.4231 0.3131 -0.1459 0.075 Uiso 1 1 calc R . .
C48 C 0.5726(3) 0.35756(16) -0.12191(12) 0.0533(8) Uani 1 1 d U . .
H48 H 0.6156 0.3345 -0.1516 0.064 Uiso 1 1 calc R . .
C49 C 0.6230(2) 0.40256(14) -0.08306(11) 0.0411(7) Uani 1 1 d U . .
H49 H 0.7009 0.4106 -0.0859 0.049 Uiso 1 1 calc R . .
C50 C 0.5616(2) 0.43758(14) -0.03861(10) 0.0368(6) Uani 1 1 d U . .
C51 C 0.6123(2) 0.48472(14) 0.00310(10) 0.0324(6) Uani 1 1 d U . .
C52 C 0.7308(2) 0.50559(14) -0.00438(9) 0.0311(6) Uani 1 1 d U . .
C53 C 0.7572(2) 0.55651(14) -0.04930(10) 0.0369(6) Uani 1 1 d U . .
C54 C 0.6747(3) 0.58677(15) -0.08566(11) 0.0454(7) Uani 1 1 d U . .
H54 H 0.5987 0.5748 -0.0792 0.054 Uiso 1 1 calc R . .
C55 C 0.7025(3) 0.63324(17) -0.13021(12) 0.0555(9) Uani 1 1 d U . .
H55 H 0.6461 0.6530 -0.1547 0.067 Uiso 1 1 calc R . .
C56 C 0.8136(3) 0.65157(17) -0.13970(13) 0.0595(9) Uani 1 1 d U . .
H56 H 0.8324 0.6835 -0.1709 0.071 Uiso 1 1 calc R . .
C57 C 0.8952(3) 0.62430(16) -0.10479(12) 0.0500(8) Uani 1 1 d U . .
H57 H 0.9704 0.6378 -0.1116 0.060 Uiso 1 1 calc R . .
C58 C 0.8700(2) 0.57658(14) -0.05890(11) 0.0396(6) Uani 1 1 d U . .
C59 C 0.9527(2) 0.54689(15) -0.02204(12) 0.0424(7) Uani 1 1 d U . .
H59 H 1.0284 0.5600 -0.0279 0.051 Uiso 1 1 calc R . .
C60 C 0.9263(2) 0.50037(15) 0.02126(12) 0.0396(6) Uani 1 1 d U . .
H60 H 0.9835 0.4818 0.0459 0.048 Uiso 1 1 calc R . .
C61 C 0.8151(2) 0.47859(14) 0.03075(10) 0.0318(6) Uani 1 1 d U . .
C62 C 0.8500(2) 0.41035(14) 0.11590(11) 0.0390(6) Uani 1 1 d U . .
H62 H 0.9171 0.4366 0.1212 0.047 Uiso 1 1 calc R . .
C63 C 0.8225(2) 0.35311(14) 0.15620(10) 0.0401(6) Uani 1 1 d U . .
C64 C 0.9012(3) 0.33283(17) 0.19905(12) 0.0592(9) Uani 1 1 d U . .
H64 H 0.9703 0.3576 0.2014 0.071 Uiso 1 1 calc R . .
C65 C 0.8786(4) 0.27764(19) 0.23731(13) 0.0718(11) Uani 1 1 d U . .
H65 H 0.9321 0.2637 0.2659 0.086 Uiso 1 1 calc R . .
C66 C 0.7784(4) 0.24271(19) 0.23404(14) 0.0737(12) Uani 1 1 d U . .
H66 H 0.7631 0.2048 0.2610 0.088 Uiso 1 1 calc R . .
C67 C 0.6988(3) 0.26094(16) 0.19265(13) 0.0602(9) Uani 1 1 d U . .
H67 H 0.6294 0.2363 0.1913 0.072 Uiso 1 1 calc R . .
C68 C 0.7225(3) 0.31636(15) 0.15277(11) 0.0448(7) Uani 1 1 d U . .
N1 N 0.32666(17) 0.41431(11) 0.17213(8) 0.0319(5) Uani 1 1 d U . .
N2 N 0.18731(17) 0.43062(11) 0.32864(8) 0.0340(5) Uani 1 1 d U . .
N3 N 0.60163(18) 0.55998(12) 0.08820(9) 0.0395(5) Uani 1 1 d U . .
N4 N 0.78507(17) 0.42637(11) 0.07296(8) 0.0337(5) Uani 1 1 d U . .
O1 O 0.13188(16) 0.40301(11) 0.12305(9) 0.0586(6) Uani 1 1 d U . .
H1 H 0.1804 0.4193 0.1461 0.088 Uiso 1 1 calc R . .
O2 O 0.3323(3) 0.3956(2) 0.40416(17) 0.1547(18) Uani 1 1 d U . .
H2A H 0.3019 0.4179 0.3763 0.232 Uiso 1 1 calc R . .
O3 O 0.76128(17) 0.58031(12) 0.16200(10) 0.0659(7) Uani 1 1 d U . .
H3A H 0.7275 0.5615 0.1335 0.099 Uiso 1 1 calc R . .
O4 O 0.64450(16) 0.33343(10) 0.11173(8) 0.0446(5) Uani 1 1 d U . .
H4A H 0.6669 0.3686 0.0916 0.067 Uiso 1 1 calc R . .

loop_
_atom_site_aniso_label
_atom_site_aniso_U_11
_atom_site_aniso_U_22
_atom_site_aniso_U_33
_atom_site_aniso_U_23
_atom_site_aniso_U_13
_atom_site_aniso_U_12
C1 0.0408(16) 0.0382(15) 0.0376(14) -0.0073(12) -0.0038(12) 0.0012(13)
C2 0.0486(18) 0.0476(17) 0.0468(16) -0.0118(14) -0.0159(14) 0.0069(14)
C3 0.059(2) 0.0398(16) 0.0368(15) -0.0041(13) -0.0106(14) -0.0033(14)
C4 0.060(2) 0.0356(15) 0.0361(15) -0.0078(13) 0.0020(14) -0.0029(14)
C5 0.0446(17) 0.0345(15) 0.0386(14) -0.0046(12) 0.0074(13) 0.0029(12)
C6 0.0360(15) 0.0292(13) 0.0306(13) 0.0006(11) 0.0021(11) -0.0015(11)
C7 0.0283(14) 0.0376(15) 0.0293(12) -0.0014(12) 0.0028(11) 0.0032(11)
C8 0.0276(14) 0.0353(14) 0.0280(12) -0.0029(11) -0.0008(10) -0.0006(11)
C9 0.0331(15) 0.0477(17) 0.0366(14) -0.0082(12) 0.0033(12) 0.0006(12)
C10 0.0267(15) 0.0564(18) 0.0428(15) -0.0095(14) -0.0002(12) -0.0004(13)
C11 0.0307(15) 0.0404(15) 0.0382(14) 0.0016(12) -0.0037(11) -0.0029(12)
C12 0.0381(16) 0.0496(17) 0.0438(15) -0.0066(14) -0.0079(13) -0.0033(13)
C13 0.0514(19) 0.0507(18) 0.0437(16) -0.0102(14) -0.0192(14) -0.0071(15)
C14 0.0487(19) 0.0448(17) 0.0413(16) -0.0113(13) -0.0082(13) 0.0052(14)
C15 0.0389(16) 0.0432(16) 0.0374(14) -0.0069(12) -0.0045(12) 0.0033(12)
C16 0.0300(14) 0.0300(13) 0.0303(13) 0.0007(11) -0.0018(11) -0.0020(11)
C17 0.0292(14) 0.0362(14) 0.0252(12) 0.0021(11) 0.0007(10) -0.0039(11)
C18 0.0347(15) 0.0353(14) 0.0261(12) -0.0092(11) -0.0011(11) -0.0003(11)
C19 0.0321(15) 0.0403(15) 0.0302(13) -0.0080(12) -0.0034(11) 0.0024(12)
C20 0.0315(16) 0.0526(18) 0.0443(15) -0.0065(14) 0.0001(12) -0.0012(13)
C21 0.0291(15) 0.0605(19) 0.0432(16) -0.0114(14) -0.0071(13) 0.0053(13)
C22 0.0397(16) 0.0503(17) 0.0360(14) -0.0128(13) -0.0069(12) 0.0107(13)
C23 0.0439(18) 0.069(2) 0.0466(17) -0.0006(16) -0.0146(15) 0.0167(16)
C24 0.070(2) 0.074(2) 0.0515(18) 0.0136(18) -0.0100(18) 0.0204(19)
C25 0.055(2) 0.065(2) 0.0466(17) 0.0139(16) -0.0037(15) 0.0059(16)
C26 0.0443(17) 0.0500(17) 0.0364(14) -0.0010(13) -0.0016(13) 0.0092(13)
C27 0.0376(15) 0.0407(15) 0.0293(13) -0.0081(11) -0.0057(11) 0.0051(12)
C28 0.046(2) 0.090(3) 0.081(2) 0.035(2) -0.0275(18) -0.0275(19)
C29 0.0427(18) 0.067(2) 0.0583(18) 0.0183(17) -0.0147(15) -0.0188(16)
C30 0.0491(19) 0.061(2) 0.0566(18) 0.0160(16) -0.0131(15) -0.0177(16)
C31 0.053(2) 0.097(3) 0.080(2) 0.039(2) -0.0337(19) -0.024(2)
C32 0.058(2) 0.0507(19) 0.0494(17) 0.0076(15) -0.0116(16) -0.0101(16)
C33 0.110(4) 0.170(5) 0.157(4) 0.123(4) -0.079(3) -0.092(4)
C34 0.111(4) 0.190(5) 0.194(5) 0.144(5) -0.096(4) -0.104(4)
C35 0.0549(19) 0.0535(18) 0.0365(15) -0.0076(14) 0.0004(14) 0.0152(15)
C36 0.061(2) 0.084(3) 0.0540(19) -0.0267(18) -0.0099(16) 0.0223(19)
C37 0.086(3) 0.079(3) 0.0434(17) -0.0240(18) -0.0055(18) 0.018(2)
C38 0.092(3) 0.069(2) 0.063(2) -0.0206(19) -0.002(2) 0.037(2)
C39 0.074(2) 0.070(2) 0.060(2) -0.0073(18) -0.0076(18) 0.0351(19)
C40 0.0481(18) 0.0559(18) 0.0297(13) 0.0029(13) 0.0030(13) 0.0193(14)
C41 0.0367(16) 0.0556(18) 0.0403(15) 0.0106(14) -0.0028(13) 0.0107(14)
C42 0.0312(15) 0.0463(16) 0.0299(13) 0.0084(12) -0.0026(11) -0.0026(12)
C43 0.0294(16) 0.069(2) 0.0401(15) 0.0138(15) 0.0044(12) 0.0003(14)
C44 0.0297(16) 0.072(2) 0.0502(17) 0.0293(16) -0.0072(14) -0.0090(15)
C45 0.0376(16) 0.0545(18) 0.0412(15) 0.0228(14) -0.0106(13) -0.0164(14)
C46 0.052(2) 0.065(2) 0.0507(18) 0.0207(16) -0.0212(16) -0.0260(16)
C47 0.080(3) 0.060(2) 0.0487(19) 0.0102(17) -0.0263(18) -0.0322(19)
C48 0.074(2) 0.0473(18) 0.0388(16) -0.0015(14) -0.0110(15) -0.0154(16)
C49 0.0495(18) 0.0417(16) 0.0319(13) 0.0057(12) -0.0034(13) -0.0109(13)
C50 0.0395(16) 0.0416(15) 0.0294(13) 0.0139(12) -0.0079(11) -0.0118(13)
C51 0.0294(14) 0.0400(15) 0.0277(13) 0.0080(11) -0.0016(11) -0.0058(12)
C52 0.0306(14) 0.0384(15) 0.0244(12) -0.0034(11) 0.0009(10) -0.0066(12)
C53 0.0406(16) 0.0428(15) 0.0271(13) -0.0045(11) 0.0009(11) -0.0121(13)
C54 0.0483(18) 0.0526(18) 0.0353(14) 0.0085(13) -0.0070(13) -0.0201(14)
C55 0.066(2) 0.061(2) 0.0390(15) 0.0153(15) -0.0176(15) -0.0284(17)
C56 0.077(2) 0.058(2) 0.0432(16) 0.0120(15) -0.0011(17) -0.0346(18)
C57 0.054(2) 0.0564(19) 0.0402(16) -0.0014(14) 0.0117(15) -0.0249(15)
C58 0.0378(16) 0.0466(16) 0.0343(13) -0.0072(12) 0.0068(12) -0.0153(13)
C59 0.0297(15) 0.0476(17) 0.0499(17) -0.0111(14) 0.0107(13) -0.0138(13)
C60 0.0307(15) 0.0435(16) 0.0447(15) -0.0085(13) 0.0011(12) 0.0005(12)
C61 0.0306(14) 0.0358(14) 0.0291(12) -0.0068(11) 0.0023(11) -0.0051(11)
C62 0.0382(16) 0.0409(15) 0.0380(14) -0.0107(13) -0.0015(12) 0.0030(12)
C63 0.0573(19) 0.0367(15) 0.0264(13) -0.0043(12) -0.0007(13) 0.0069(14)
C64 0.085(2) 0.059(2) 0.0334(15) -0.0100(15) -0.0104(16) 0.0233(18)
C65 0.123(4) 0.060(2) 0.0322(16) 0.0027(16) -0.004(2) 0.028(2)
C66 0.136(4) 0.052(2) 0.0332(17) 0.0110(16) 0.023(2) 0.027(2)
C67 0.091(3) 0.0420(18) 0.0475(17) -0.0019(15) 0.0250(18) 0.0071(17)
C68 0.068(2) 0.0409(16) 0.0252(13) -0.0072(12) 0.0136(14) 0.0116(15)
N1 0.0336(12) 0.0349(12) 0.0273(10) -0.0038(9) -0.0013(9) -0.0021(9)
N2 0.0307(12) 0.0388(12) 0.0326(11) -0.0020(10) 0.0017(9) -0.0022(10)
N3 0.0334(12) 0.0525(14) 0.0327(11) 0.0024(10) 0.0035(10) 0.0030(11)
N4 0.0349(12) 0.0401(12) 0.0261(10) -0.0026(9) 0.0000(9) 0.0028(10)
O1 0.0427(12) 0.0628(14) 0.0704(14) -0.0392(11) -0.0185(10) 0.0144(10)
O2 0.091(2) 0.170(3) 0.203(4) 0.135(3) -0.096(2) -0.086(2)
O3 0.0505(13) 0.0758(16) 0.0713(15) -0.0373(13) -0.0200(11) 0.0309(12)
O4 0.0494(12) 0.0444(12) 0.0402(10) -0.0047(9) 0.0117(9) -0.0037(9)

loop_
_geom_bond_atom_site_label_1
_geom_bond_atom_site_label_2
_geom_bond_distance
_geom_bond_site_symmetry_2
_geom_bond_publ_flag
C1 O1 1.346(3) . ?
C1 C2 1.380(4) . ?
C1 C6 1.401(4) . ?
C2 C3 1.366(4) . ?
C3 C4 1.380(4) . ?
C4 C5 1.369(4) . ?
C5 C6 1.395(3) . ?
C6 C7 1.435(3) . ?
C7 N1 1.273(3) . ?
C8 C17 1.378(3) . ?
C8 N1 1.408(3) . ?
C8 C9 1.415(3) . ?
C9 C10 1.348(3) . ?
C10 C11 1.406(4) . ?
C11 C12 1.409(3) . ?
C11 C16 1.412(3) . ?
C12 C13 1.357(4) . ?
C13 C14 1.397(4) . ?
C14 C15 1.361(4) . ?
C15 C16 1.409(3) . ?
C16 C17 1.423(3) . ?
C17 C18 1.499(4) . ?
C18 C19 1.371(3) . ?
C18 C27 1.417(3) . ?
C19 N2 1.408(3) . ?
C19 C20 1.423(4) . ?
C20 C21 1.345(4) . ?
C21 C22 1.401(4) . ?
C22 C23 1.404(4) . ?
C22 C27 1.430(4) . ?
C23 C24 1.348(4) . ?
C24 C25 1.393(4) . ?
C25 C26 1.365(4) . ?
C26 C27 1.400(4) . ?
C28 N2 1.249(4) . ?
C28 C29 1.436(4) . ?
C29 C30 1.351(4) . ?
C29 C34 1.358(5) . ?
C30 O2 1.326(4) . ?
C30 C31 1.378(4) . ?
C31 C32 1.324(4) . ?
C32 C33 1.335(5) . ?
C33 C34 1.369(5) . ?
C35 O3 1.338(3) . ?
C35 C36 1.380(4) . ?
C35 C40 1.387(4) . ?
C36 C37 1.368(4) . ?
C37 C38 1.377(5) . ?
C38 C39 1.361(5) . ?
C39 C40 1.377(4) . ?
C40 C41 1.448(4) . ?
C41 N3 1.273(3) . ?
C42 C51 1.363(3) . ?
C42 N3 1.415(3) . ?
C42 C43 1.425(4) . ?
C43 C44 1.343(4) . ?
C44 C45 1.411(4) . ?
C45 C46 1.406(4) . ?
C45 C50 1.416(4) . ?
C46 C47 1.349(5) . ?
C47 C48 1.401(5) . ?
C48 C49 1.356(4) . ?
C49 C50 1.408(4) . ?
C50 C51 1.425(3) . ?
C51 C52 1.485(3) . ?
C52 C61 1.382(3) . ?
C52 C53 1.425(3) . ?
C53 C54 1.406(4) . ?
C53 C58 1.422(3) . ?
C54 C55 1.370(4) . ?
C55 C56 1.393(4) . ?
C56 C57 1.358(4) . ?
C57 C58 1.399(4) . ?
C58 C59 1.411(4) . ?
C59 C60 1.345(4) . ?
C60 C61 1.411(4) . ?
C61 N4 1.409(3) . ?
C62 N4 1.283(3) . ?
C62 C63 1.439(4) . ?
C63 C68 1.383(4) . ?
C63 C64 1.408(4) . ?
C64 C65 1.369(5) . ?
C65 C66 1.368(5) . ?
C66 C67 1.383(5) . ?
C67 C68 1.398(4) . ?
C68 O4 1.358(3) . ?

loop_
_cod_related_entry_id
_cod_related_entry_database
_cod_related_entry_code
1 ChemSpider 19193377
